data_7101227
loop_
_publ_author_name
'Peter Vollhardt'
'Andrew D. Bond'
'Philip W. Leonard'
'Ulrich J. Lorenz'
'Tatiana V. Timofeeva'
'Glenn D. Whitener'
'Andrey A. Yakovenko'
'Yong Yu'

_publ_section_title
;
Hexaferrocenylbenzene
;
_journal_issue 24
_journal_name_full 'Chemical Communications'
_journal_paper_doi 10.1039/b604844g
_journal_year 2006
_chemical_formula_moiety 'C36 H28 Br2 Fe3, 0.5(C H2 Cl2)'
_chemical_formula_sum 'C36.5 H29 Br2 Cl Fe3'
_chemical_formula_weight 830.42
_chemical_melting_point 443
_chemical_name_systematic
;
1,2-dibromo-3,4,6-triferrocenylbenzene, dichloromethane solvate
;
_space_group_IT_number 2
_space_group_name_Hall '-P 1'
_space_group_name_H-M_alt 'P -1'
_symmetry_cell_setting triclinic
_symmetry_space_group_name_Hall '-P 1'
_symmetry_space_group_name_H-M 'P -1'
_atom_sites_solution_hydrogens geom
_atom_sites_solution_primary direct
_atom_sites_solution_secondary difmap
_cell_angle_alpha 113.980(1)
_cell_angle_beta 98.956(1)
_cell_angle_gamma 98.170(1)
_cell_formula_units_Z 2
_cell_length_a 10.9153(3)
_cell_length_b 11.6153(3)
_cell_length_c 13.5364(4)
_cell_measurement_reflns_used 4484
_cell_measurement_temperature 133(2)
_cell_measurement_theta_max 22.5
_cell_measurement_theta_min 1.5
_cell_volume 1508.32(7)
_computing_cell_refinement 'SAINT v5.04 (Bruker, 2001)'
_computing_data_collection 'SMART v5.052d (Bruker, 2001)'
_computing_data_reduction 'SAINT v5.04 (Bruker, 2001)'
_computing_molecular_graphics 'SHELXTL v.6.10 (Sheldrick, 2000)'
_computing_publication_material 'SHELXTL v.6.10 (Sheldrick, 2000)'
_computing_structure_refinement 'SHELXTL v.6.10 (Sheldrick, 2000)'
_computing_structure_solution 'SHELXTL v.6.10 (Sheldrick, 2000)'
_diffrn_ambient_temperature 133(2)
_diffrn_measured_fraction_theta_full 0.980
_diffrn_measured_fraction_theta_max 0.859
_diffrn_measurement_device_type 'Bruker SMART CCD'
_diffrn_measurement_method '\w scans'
_diffrn_radiation_monochromator graphite
_diffrn_radiation_source 'fine-focus sealed tube'
_diffrn_radiation_type MoK\a
_diffrn_radiation_wavelength 0.71073
_diffrn_reflns_av_R_equivalents 0.0319
_diffrn_reflns_av_sigmaI/netI 0.0549
_diffrn_reflns_limit_h_max 11
_diffrn_reflns_limit_h_min -12
_diffrn_reflns_limit_k_max 13
_diffrn_reflns_limit_k_min -12
_diffrn_reflns_limit_l_max 9
_diffrn_reflns_limit_l_min -15
_diffrn_reflns_number 7536
_diffrn_reflns_theta_full 22.46
_diffrn_reflns_theta_max 25.50
_diffrn_reflns_theta_min 3.54
_diffrn_standards_number 0
_exptl_absorpt_coefficient_mu 4.188
_exptl_absorpt_correction_T_max 0.630
_exptl_absorpt_correction_T_min 0.368
_exptl_absorpt_correction_type multi-scan
_exptl_absorpt_process_details 'SADABS (Sheldrick, 1990)'
_exptl_crystal_colour red
_exptl_crystal_density_diffrn 1.828
_exptl_crystal_density_method 'not measured'
_exptl_crystal_description block
_exptl_crystal_F_000 826
_exptl_crystal_size_max 0.27
_exptl_crystal_size_mid 0.20
_exptl_crystal_size_min 0.11
_refine_diff_density_max 1.594
_refine_diff_density_min -1.021
_refine_diff_density_rms 0.124
_refine_ls_extinction_method none
_refine_ls_goodness_of_fit_ref 1.036
_refine_ls_hydrogen_treatment constr
_refine_ls_matrix_type full
_refine_ls_number_parameters 393
_refine_ls_number_reflns 4826
_refine_ls_number_restraints 220
_refine_ls_restrained_S_all 1.021
_refine_ls_R_factor_all 0.0522
_refine_ls_R_factor_gt 0.0425
_refine_ls_shift/su_max 0.000
_refine_ls_shift/su_mean 0.000
_refine_ls_structure_factor_coef Fsqd
_refine_ls_weighting_details 'calc w=1/[\s^2^(Fo^2^)+(0.0623P)^2^+2.6030P] where P=(Fo^2^+2Fc^2^)/3'
_refine_ls_weighting_scheme calc
_refine_ls_wR_factor_gt 0.1083
_refine_ls_wR_factor_ref 0.1141
_reflns_number_gt 4110
_reflns_number_total 4826
_reflns_threshold_expression I>2\s(I)
_cod_data_source_file b604844g.txt
_cod_original_formula_sum 'C36.50 H29 Br2 Cl Fe3'
_cod_database_code 7101227

loop_
_symmetry_equiv_pos_as_xyz
'x, y, z'
'-x, -y, -z'

loop_
_atom_site_label
_atom_site_type_symbol
_atom_site_fract_x
_atom_site_fract_y
_atom_site_fract_z
_atom_site_U_iso_or_equiv
_atom_site_adp_type
_atom_site_occupancy
_atom_site_symmetry_multiplicity
_atom_site_calc_flag
_atom_site_refinement_flags
_atom_site_disorder_assembly
_atom_site_disorder_group
Br1 Br 0.68834(5) 0.85952(4) 0.67618(4) 0.02146(15) Uani 1 1 d . . .
Br2 Br 0.64101(5) 0.62716(5) 0.42832(4) 0.02246(15) Uani 1 1 d . . .
Fe1 Fe 0.79552(6) 0.34887(7) 0.30578(5) 0.01953(18) Uani 1 1 d . . .
Fe2 Fe 0.63256(6) 0.21536(6) 0.70784(5) 0.01726(18) Uani 1 1 d . . .
Fe3 Fe 0.81979(7) 0.80339(7) 1.02236(5) 0.02204(19) Uani 1 1 d . . .
C1 C 0.6996(4) 0.6905(4) 0.6582(4) 0.0155(9) Uani 1 1 d U . .
C2 C 0.6836(4) 0.5907(4) 0.5522(3) 0.0142(9) Uani 1 1 d U . .
C3 C 0.6941(4) 0.4623(4) 0.5331(3) 0.0169(10) Uani 1 1 d DU . .
C4 C 0.7084(4) 0.4416(4) 0.6317(4) 0.0146(9) Uani 1 1 d U . .
C5 C 0.7213(4) 0.5430(4) 0.7360(4) 0.0157(9) Uani 1 1 d U . .
H5A H 0.7307 0.5250 0.7988 0.019 Uiso 1 1 calc R . .
C6 C 0.7211(4) 0.6682(4) 0.7527(4) 0.0168(10) Uani 1 1 d U . .
C7 C 0.6894(4) 0.3540(3) 0.4218(3) 0.0084(8) Uiso 1 1 d D . .
C8 C 0.6098(5) 0.3140(5) 0.3198(4) 0.0243(11) Uani 1 1 d U . .
H8A H 0.5425 0.3572 0.3018 0.029 Uiso 1 1 calc R . .
C9 C 0.6376(5) 0.1994(5) 0.2443(4) 0.0270(11) Uani 1 1 d U . .
H9A H 0.5927 0.1474 0.1641 0.032 Uiso 1 1 calc R . .
C10 C 0.7414(5) 0.1713(5) 0.3030(4) 0.0259(11) Uani 1 1 d U . .
H10A H 0.7812 0.0959 0.2717 0.031 Uiso 1 1 calc R . .
C11 C 0.7773(4) 0.2709(4) 0.4143(4) 0.0195(10) Uani 1 1 d U . .
H11A H 0.8459 0.2782 0.4762 0.023 Uiso 1 1 calc R . .
C12 C 0.9846(5) 0.4346(5) 0.3410(5) 0.0337(13) Uani 1 1 d U . .
H12A H 1.0527 0.4402 0.4026 0.040 Uiso 1 1 calc R . .
C13 C 0.9104(5) 0.5261(5) 0.3485(5) 0.0329(13) Uani 1 1 d U . .
H13A H 0.9165 0.6077 0.4162 0.040 Uiso 1 1 calc R . .
C14 C 0.8242(6) 0.4821(6) 0.2432(5) 0.0379(14) Uani 1 1 d U . .
H14A H 0.7596 0.5275 0.2240 0.045 Uiso 1 1 calc R . .
C15 C 0.8456(6) 0.3628(6) 0.1708(5) 0.0358(13) Uani 1 1 d U . .
H15A H 0.7994 0.3089 0.0912 0.043 Uiso 1 1 calc R . .
C16 C 0.9458(5) 0.3329(6) 0.2321(5) 0.0335(13) Uani 1 1 d U . .
H16A H 0.9821 0.2547 0.2027 0.040 Uiso 1 1 calc R . .
C17 C 0.7106(4) 0.3106(4) 0.6242(4) 0.0157(9) Uani 1 1 d U . .
C18 C 0.6255(4) 0.1910(4) 0.5483(4) 0.0170(10) Uani 1 1 d U . .
H18A H 0.5473 0.1805 0.4930 0.020 Uiso 1 1 calc R . .
C19 C 0.6695(4) 0.0891(4) 0.5640(4) 0.0192(10) Uani 1 1 d U . .
H19A H 0.6288 -0.0052 0.5215 0.023 Uiso 1 1 calc R . .
C20 C 0.7829(5) 0.1455(5) 0.6508(4) 0.0211(10) Uani 1 1 d U . .
H20A H 0.8352 0.0973 0.6804 0.025 Uiso 1 1 calc R . .
C21 C 0.8081(4) 0.2818(4) 0.6891(4) 0.0178(10) Uani 1 1 d U . .
H21A H 0.8811 0.3463 0.7501 0.021 Uiso 1 1 calc R . .
C22 C 0.4507(5) 0.2059(5) 0.7311(4) 0.0270(12) Uani 1 1 d U . .
H22A H 0.3724 0.1922 0.6746 0.032 Uiso 1 1 calc R . .
C23 C 0.5014(5) 0.1076(5) 0.7474(4) 0.0244(11) Uani 1 1 d U . .
H23A H 0.4649 0.0124 0.7044 0.029 Uiso 1 1 calc R . .
C24 C 0.6133(5) 0.1674(5) 0.8358(4) 0.0277(12) Uani 1 1 d U . .
H24A H 0.6690 0.1221 0.8659 0.033 Uiso 1 1 calc R . .
C25 C 0.6318(6) 0.3039(5) 0.8728(4) 0.0330(13) Uani 1 1 d U . .
H25A H 0.7030 0.3714 0.9336 0.040 Uiso 1 1 calc R . .
C26 C 0.5314(5) 0.3274(5) 0.8083(4) 0.0312(12) Uani 1 1 d U . .
H26A H 0.5197 0.4141 0.8157 0.037 Uiso 1 1 calc R . .
C27 C 0.7280(4) 0.7718(4) 0.8658(4) 0.0181(10) Uani 1 1 d U . .
C28 C 0.6380(5) 0.7644(5) 0.9311(4) 0.0256(11) Uani 1 1 d U . .
H28A H 0.5684 0.6877 0.9125 0.031 Uiso 1 1 calc R . .
C29 C 0.6655(5) 0.8853(5) 1.0274(4) 0.0325(13) Uani 1 1 d U . .
H29A H 0.6186 0.9087 1.0881 0.039 Uiso 1 1 calc R . .
C30 C 0.7712(5) 0.9668(5) 1.0213(4) 0.0315(12) Uani 1 1 d U . .
H30A H 0.8122 1.0577 1.0776 0.038 Uiso 1 1 calc R . .
C31 C 0.8109(5) 0.8966(5) 0.9230(4) 0.0225(11) Uani 1 1 d U . .
H31A H 0.8839 0.9297 0.8981 0.027 Uiso 1 1 calc R . .
C32 C 1.0054(5) 0.7937(6) 1.0661(5) 0.0365(14) Uani 1 1 d U . .
H32A H 1.0782 0.8253 1.0400 0.044 Uiso 1 1 calc R . .
C33 C 0.9253(6) 0.6676(6) 1.0131(5) 0.0381(14) Uani 1 1 d U . .
H33A H 0.9318 0.5946 0.9434 0.046 Uiso 1 1 calc R . .
C34 C 0.8348(6) 0.6635(6) 1.0763(5) 0.0434(15) Uani 1 1 d U . .
H34A H 0.7659 0.5869 1.0594 0.052 Uiso 1 1 calc R . .
C35 C 0.8586(6) 0.7869(6) 1.1674(4) 0.0416(15) Uani 1 1 d U . .
H35A H 0.8094 0.8124 1.2264 0.050 Uiso 1 1 calc R . .
C36 C 0.9636(6) 0.8679(6) 1.1613(4) 0.0367(14) Uani 1 1 d U . .
H36A H 1.0023 0.9603 1.2150 0.044 Uiso 1 1 calc R . .
C37 C 0.9532(11) 0.9579(11) 0.4631(10) 0.053(3) Uani 0.50 1 d PDU A -1
H37A H 0.9576 0.8941 0.3889 0.063 Uiso 0.50 1 calc PR A -1
H37B H 0.8653 0.9711 0.4586 0.063 Uiso 0.50 1 calc PR A -1
Cl1 Cl 1.0596(5) 1.1046(4) 0.5006(5) 0.0687(12) Uani 0.50 1 d PD A -1
Cl2 Cl 0.9907(4) 0.8980(4) 0.5613(4) 0.0564(10) Uani 0.50 1 d PD A -1

loop_
_atom_site_aniso_label
_atom_site_aniso_U_11
_atom_site_aniso_U_22
_atom_site_aniso_U_33
_atom_site_aniso_U_23
_atom_site_aniso_U_13
_atom_site_aniso_U_12
Br1 0.0262(3) 0.0167(3) 0.0218(3) 0.0081(2) 0.00401(19) 0.0085(2)
Br2 0.0284(3) 0.0252(3) 0.0172(3) 0.0113(2) 0.00425(19) 0.0117(2)
Fe1 0.0161(4) 0.0238(4) 0.0170(4) 0.0071(3) 0.0047(3) 0.0044(3)
Fe2 0.0187(4) 0.0186(4) 0.0164(3) 0.0083(3) 0.0051(3) 0.0069(3)
Fe3 0.0228(4) 0.0253(4) 0.0143(4) 0.0064(3) 0.0030(3) 0.0029(3)
C1 0.012(2) 0.014(2) 0.020(2) 0.0057(19) 0.0044(17) 0.0062(18)
C2 0.013(2) 0.022(2) 0.011(2) 0.0097(18) 0.0022(17) 0.0062(18)
C3 0.011(2) 0.019(2) 0.020(2) 0.0080(19) 0.0030(18) 0.0027(18)
C4 0.008(2) 0.013(2) 0.019(2) 0.0032(18) 0.0016(17) 0.0019(17)
C5 0.016(2) 0.017(2) 0.016(2) 0.0087(19) 0.0041(17) 0.0034(18)
C6 0.011(2) 0.020(2) 0.017(2) 0.0052(19) 0.0035(17) 0.0066(18)
C8 0.017(2) 0.024(3) 0.029(3) 0.009(2) 0.009(2) 0.002(2)
C9 0.022(3) 0.027(3) 0.021(3) 0.002(2) 0.003(2) 0.001(2)
C10 0.029(3) 0.021(2) 0.025(3) 0.006(2) 0.010(2) 0.006(2)
C11 0.019(2) 0.025(2) 0.016(2) 0.009(2) 0.0070(18) 0.007(2)
C12 0.021(3) 0.040(3) 0.035(3) 0.013(3) 0.010(2) 0.001(2)
C13 0.029(3) 0.031(3) 0.040(3) 0.016(2) 0.016(2) 0.001(2)
C14 0.041(3) 0.045(3) 0.044(3) 0.031(3) 0.021(3) 0.013(3)
C15 0.039(3) 0.046(3) 0.028(3) 0.019(3) 0.016(2) 0.008(3)
C16 0.025(3) 0.037(3) 0.038(3) 0.011(2) 0.019(2) 0.008(2)
C17 0.012(2) 0.022(2) 0.019(2) 0.0118(19) 0.0070(18) 0.0072(18)
C18 0.017(2) 0.017(2) 0.016(2) 0.0058(18) 0.0044(18) 0.0031(18)
C19 0.021(2) 0.016(2) 0.021(2) 0.0069(19) 0.0082(19) 0.0064(19)
C20 0.019(2) 0.024(2) 0.026(3) 0.014(2) 0.0083(19) 0.009(2)
C21 0.016(2) 0.022(2) 0.016(2) 0.0087(19) 0.0016(18) 0.0052(19)
C22 0.026(3) 0.036(3) 0.033(3) 0.021(2) 0.020(2) 0.017(2)
C23 0.028(3) 0.026(3) 0.027(3) 0.015(2) 0.014(2) 0.010(2)
C24 0.034(3) 0.035(3) 0.024(3) 0.019(2) 0.011(2) 0.011(2)
C25 0.043(3) 0.035(3) 0.018(3) 0.009(2) 0.011(2) 0.004(2)
C26 0.042(3) 0.032(3) 0.032(3) 0.017(2) 0.024(2) 0.017(2)
C27 0.018(2) 0.019(2) 0.017(2) 0.0066(19) 0.0051(18) 0.0084(19)
C28 0.023(3) 0.030(3) 0.021(2) 0.008(2) 0.004(2) 0.007(2)
C29 0.029(3) 0.038(3) 0.023(3) 0.005(2) 0.009(2) 0.010(2)
C30 0.041(3) 0.020(3) 0.024(3) 0.001(2) 0.006(2) 0.008(2)
C31 0.029(3) 0.019(2) 0.017(2) 0.007(2) 0.004(2) 0.005(2)
C32 0.025(3) 0.049(3) 0.032(3) 0.018(3) -0.004(2) 0.011(3)
C33 0.047(3) 0.038(3) 0.026(3) 0.013(2) -0.003(2) 0.015(3)
C34 0.053(4) 0.039(3) 0.035(3) 0.023(3) -0.003(3) -0.003(3)
C35 0.052(4) 0.055(4) 0.018(3) 0.019(3) 0.006(2) 0.005(3)
C36 0.043(3) 0.038(3) 0.018(3) 0.008(2) -0.007(2) 0.004(3)
C37 0.040(6) 0.068(8) 0.047(7) 0.020(6) 0.014(5) 0.017(6)
Cl1 0.085(3) 0.063(3) 0.074(3) 0.032(3) 0.037(3) 0.039(3)
Cl2 0.063(3) 0.044(2) 0.051(2) 0.0047(19) 0.0203(19) 0.0204(18)

loop_
_atom_type_symbol
_atom_type_description
_atom_type_scat_dispersion_real
_atom_type_scat_dispersion_imag
_atom_type_scat_source
C C 0.0033 0.0016 'International Tables Vol C Tables 4.2.6.8 and 6.1.1.4'
H H 0.0000 0.0000 'International Tables Vol C Tables 4.2.6.8 and 6.1.1.4'
Br Br -0.2901 2.4595 'International Tables Vol C Tables 4.2.6.8 and 6.1.1.4'
Cl Cl 0.1484 0.1585 'International Tables Vol C Tables 4.2.6.8 and 6.1.1.4'
Fe Fe 0.3463 0.8444 'International Tables Vol C Tables 4.2.6.8 and 6.1.1.4'

loop_
_geom_angle_atom_site_label_1
_geom_angle_atom_site_label_2
_geom_angle_atom_site_label_3
_geom_angle
C11 Fe1 C16 120.1(2)
C11 Fe1 C10 40.89(19)
C16 Fe1 C10 103.9(2)
C11 Fe1 C15 156.4(2)
C16 Fe1 C15 41.2(2)
C10 Fe1 C15 120.2(2)
C11 Fe1 C12 106.6(2)
C16 Fe1 C12 40.4(2)
C10 Fe1 C12 120.6(2)
C15 Fe1 C12 68.4(2)
C11 Fe1 C9 68.6(2)
C16 Fe1 C9 120.7(2)
C10 Fe1 C9 41.0(2)
C15 Fe1 C9 106.3(2)
C12 Fe1 C9 156.7(2)
C11 Fe1 C13 123.9(2)
C16 Fe1 C13 67.9(2)
C10 Fe1 C13 157.8(2)
C15 Fe1 C13 68.0(2)
C12 Fe1 C13 40.1(2)
C9 Fe1 C13 160.9(2)
C11 Fe1 C14 161.2(2)
C16 Fe1 C14 68.3(2)
C10 Fe1 C14 157.5(2)
C15 Fe1 C14 40.3(2)
C12 Fe1 C14 68.0(2)
C9 Fe1 C14 123.5(2)
C13 Fe1 C14 40.6(2)
C11 Fe1 C8 68.2(2)
C16 Fe1 C8 158.2(2)
C10 Fe1 C8 68.4(2)
C15 Fe1 C8 123.8(2)
C12 Fe1 C8 161.0(2)
C9 Fe1 C8 40.4(2)
C13 Fe1 C8 126.5(2)
C14 Fe1 C8 110.6(2)
C11 Fe1 C7 40.96(17)
C16 Fe1 C7 159.0(2)
C10 Fe1 C7 67.55(17)
C15 Fe1 C7 159.8(2)
C12 Fe1 C7 125.94(19)
C9 Fe1 C7 66.29(17)
C13 Fe1 C7 112.36(19)
C14 Fe1 C7 126.6(2)
C8 Fe1 C7 38.52(18)
C23 Fe2 C25 68.4(2)
C23 Fe2 C19 106.0(2)
C25 Fe2 C19 159.2(2)
C23 Fe2 C18 122.92(19)
C25 Fe2 C18 159.2(2)
C19 Fe2 C18 40.49(18)
C23 Fe2 C26 68.3(2)
C25 Fe2 C26 40.6(2)
C19 Fe2 C26 157.8(2)
C18 Fe2 C26 123.3(2)
C23 Fe2 C20 120.7(2)
C25 Fe2 C20 123.6(2)
C19 Fe2 C20 40.70(19)
C18 Fe2 C20 68.09(18)
C26 Fe2 C20 160.8(2)
C23 Fe2 C22 40.5(2)
C25 Fe2 C22 68.2(2)
C19 Fe2 C22 121.3(2)
C18 Fe2 C22 108.03(19)
C26 Fe2 C22 40.6(2)
C20 Fe2 C22 156.6(2)
C23 Fe2 C24 40.7(2)
C25 Fe2 C24 40.7(2)
C19 Fe2 C24 122.1(2)
C18 Fe2 C24 158.7(2)
C26 Fe2 C24 68.4(2)
C20 Fe2 C24 106.5(2)
C22 Fe2 C24 68.3(2)
C23 Fe2 C21 156.80(19)
C25 Fe2 C21 108.4(2)
C19 Fe2 C21 68.44(18)
C18 Fe2 C21 68.31(18)
C26 Fe2 C21 125.3(2)
C20 Fe2 C21 40.45(18)
C22 Fe2 C21 161.67(19)
C24 Fe2 C21 121.8(2)
C23 Fe2 C17 160.01(19)
C25 Fe2 C17 123.7(2)
C19 Fe2 C17 68.25(18)
C18 Fe2 C17 40.44(18)
C26 Fe2 C17 109.5(2)
C20 Fe2 C17 68.16(18)
C22 Fe2 C17 124.87(19)
C24 Fe2 C17 158.6(2)
C21 Fe2 C17 40.79(17)
C35 Fe3 C31 156.5(2)
C35 Fe3 C36 40.5(2)
C31 Fe3 C36 121.3(2)
C35 Fe3 C29 105.4(2)
C31 Fe3 C29 68.8(2)
C36 Fe3 C29 120.3(2)
C35 Fe3 C30 120.3(2)
C31 Fe3 C30 40.7(2)
C36 Fe3 C30 105.2(2)
C29 Fe3 C30 40.6(2)
C35 Fe3 C28 122.7(2)
C31 Fe3 C28 68.6(2)
C36 Fe3 C28 157.4(2)
C29 Fe3 C28 40.7(2)
C30 Fe3 C28 68.2(2)
C35 Fe3 C34 40.5(2)
C31 Fe3 C34 161.6(2)
C36 Fe3 C34 68.3(2)
C29 Fe3 C34 122.1(3)
C30 Fe3 C34 156.9(2)
C28 Fe3 C34 108.9(2)
C35 Fe3 C32 67.8(3)
C31 Fe3 C32 108.3(2)
C36 Fe3 C32 40.5(2)
C29 Fe3 C32 157.2(2)
C30 Fe3 C32 122.4(2)
C28 Fe3 C32 161.1(2)
C34 Fe3 C32 67.7(3)
C35 Fe3 C27 160.5(2)
C31 Fe3 C27 40.58(19)
C36 Fe3 C27 158.6(2)
C29 Fe3 C27 68.7(2)
C30 Fe3 C27 68.20(19)
C28 Fe3 C27 40.94(19)
C34 Fe3 C27 125.7(2)
C32 Fe3 C27 124.7(2)
C35 Fe3 C33 67.9(2)
C31 Fe3 C33 125.2(2)
C36 Fe3 C33 68.2(2)
C29 Fe3 C33 159.3(3)
C30 Fe3 C33 159.8(2)
C28 Fe3 C33 125.1(2)
C34 Fe3 C33 40.2(3)
C32 Fe3 C33 40.4(2)
C27 Fe3 C33 110.6(2)
C2 C1 C6 121.0(4)
C2 C1 Br1 120.2(3)
C6 C1 Br1 118.7(3)
C1 C2 C3 123.0(4)
C1 C2 Br2 117.9(3)
C3 C2 Br2 119.0(3)
C2 C3 C4 113.9(3)
C2 C3 C7 125.4(4)
C4 C3 C7 120.7(4)
C5 C4 C3 121.2(4)
C5 C4 C17 118.5(4)
C3 C4 C17 120.4(4)
C6 C5 C4 123.4(4)
C6 C5 H5A 118.3
C4 C5 H5A 118.3
C5 C6 C1 117.1(4)
C5 C6 C27 121.0(4)
C1 C6 C27 121.5(4)
C8 C7 C11 109.9(3)
C8 C7 C3 130.7(4)
C11 C7 C3 119.3(4)
C8 C7 Fe1 70.1(3)
C11 C7 Fe1 67.9(2)
C3 C7 Fe1 129.8(3)
C7 C8 C9 108.3(4)
C7 C8 Fe1 71.3(3)
C9 C8 Fe1 69.3(3)
C7 C8 H8A 125.9
C9 C8 H8A 125.9
Fe1 C8 H8A 125.9
C8 C9 C10 108.1(4)
C8 C9 Fe1 70.3(3)
C10 C9 Fe1 69.4(3)
C8 C9 H9A 126.0
C10 C9 H9A 126.0
Fe1 C9 H9A 126.0
C11 C10 C9 107.3(4)
C11 C10 Fe1 69.1(3)
C9 C10 Fe1 69.7(3)
C11 C10 H10A 126.4
C9 C10 H10A 126.4
Fe1 C10 H10A 126.4
C10 C11 C7 106.3(4)
C10 C11 Fe1 70.0(3)
C7 C11 Fe1 71.2(2)
C10 C11 H11A 126.8
C7 C11 H11A 126.8
Fe1 C11 H11A 126.8
C13 C12 C16 108.4(5)
C13 C12 Fe1 70.1(3)
C16 C12 Fe1 69.4(3)
C13 C12 H12A 125.8
C16 C12 H12A 125.8
Fe1 C12 H12A 125.8
C12 C13 C14 108.3(5)
C12 C13 Fe1 69.8(3)
C14 C13 Fe1 69.8(3)
C12 C13 H13A 125.8
C14 C13 H13A 125.8
Fe1 C13 H13A 125.8
C15 C14 C13 107.9(5)
C15 C14 Fe1 69.5(3)
C13 C14 Fe1 69.7(3)
C15 C14 H14A 126.1
C13 C14 H14A 126.1
Fe1 C14 H14A 126.1
C14 C15 C16 107.7(5)
C14 C15 Fe1 70.2(3)
C16 C15 Fe1 69.2(3)
C14 C15 H15A 126.2
C16 C15 H15A 126.2
Fe1 C15 H15A 126.2
C12 C16 C15 107.7(5)
C12 C16 Fe1 70.1(3)
C15 C16 Fe1 69.6(3)
C12 C16 H16A 126.1
C15 C16 H16A 126.1
Fe1 C16 H16A 126.1
C18 C17 C21 107.3(4)
C18 C17 C4 127.8(4)
C21 C17 C4 124.8(4)
C18 C17 Fe2 69.0(2)
C21 C17 Fe2 69.0(3)
C4 C17 Fe2 130.6(3)
C19 C18 C17 108.8(4)
C19 C18 Fe2 69.8(3)
C17 C18 Fe2 70.6(2)
C19 C18 H18A 125.6
C17 C18 H18A 125.6
Fe2 C18 H18A 125.6
C18 C19 C20 107.7(4)
C18 C19 Fe2 69.8(3)
C20 C19 Fe2 69.8(3)
C18 C19 H19A 126.2
C20 C19 H19A 126.2
Fe2 C19 H19A 126.2
C21 C20 C19 108.3(4)
C21 C20 Fe2 69.8(3)
C19 C20 Fe2 69.5(3)
C21 C20 H20A 125.8
C19 C20 H20A 125.8
Fe2 C20 H20A 125.8
C20 C21 C17 107.9(4)
C20 C21 Fe2 69.7(3)
C17 C21 Fe2 70.2(3)
C20 C21 H21A 126.1
C17 C21 H21A 126.1
Fe2 C21 H21A 126.1
C23 C22 C26 108.0(5)
C23 C22 Fe2 69.4(3)
C26 C22 Fe2 69.6(3)
C23 C22 H22A 126.0
C26 C22 H22A 126.0
Fe2 C22 H22A 126.0
C22 C23 C24 108.4(5)
C22 C23 Fe2 70.1(3)
C24 C23 Fe2 70.0(3)
C22 C23 H23A 125.8
C24 C23 H23A 125.8
Fe2 C23 H23A 125.8
C23 C24 C25 107.4(5)
C23 C24 Fe2 69.3(3)
C25 C24 Fe2 69.4(3)
C23 C24 H24A 126.3
C25 C24 H24A 126.3
Fe2 C24 H24A 126.3
C26 C25 C24 108.2(5)
C26 C25 Fe2 69.8(3)
C24 C25 Fe2 69.9(3)
C26 C25 H25A 125.9
C24 C25 H25A 125.9
Fe2 C25 H25A 125.9
C25 C26 C22 108.0(5)
C25 C26 Fe2 69.6(3)
C22 C26 Fe2 69.9(3)
C25 C26 H26A 126.0
C22 C26 H26A 126.0
Fe2 C26 H26A 126.0
C31 C27 C28 107.6(4)
C31 C27 C6 128.5(4)
C28 C27 C6 123.7(4)
C31 C27 Fe3 69.1(3)
C28 C27 Fe3 69.2(3)
C6 C27 Fe3 132.0(3)
C29 C28 C27 108.1(5)
C29 C28 Fe3 69.5(3)
C27 C28 Fe3 69.8(3)
C29 C28 H28A 126.0
C27 C28 H28A 126.0
Fe3 C28 H28A 126.0
C30 C29 C28 107.6(5)
C30 C29 Fe3 69.8(3)
C28 C29 Fe3 69.7(3)
C30 C29 H29A 126.2
C28 C29 H29A 126.2
Fe3 C29 H29A 126.2
C31 C30 C29 108.6(4)
C31 C30 Fe3 69.4(3)
C29 C30 Fe3 69.6(3)
C31 C30 H30A 125.7
C29 C30 H30A 125.7
Fe3 C30 H30A 125.7
C30 C31 C27 108.2(4)
C30 C31 Fe3 69.9(3)
C27 C31 Fe3 70.3(3)
C30 C31 H31A 125.9
C27 C31 H31A 125.9
Fe3 C31 H31A 125.9
C36 C32 C33 108.4(5)
C36 C32 Fe3 69.3(3)
C33 C32 Fe3 70.0(3)
C36 C32 H32A 125.8
C33 C32 H32A 125.8
Fe3 C32 H32A 125.8
C34 C33 C32 107.7(5)
C34 C33 Fe3 69.6(4)
C32 C33 Fe3 69.6(3)
C34 C33 H33A 126.1
C32 C33 H33A 126.1
Fe3 C33 H33A 126.1
C33 C34 C35 107.9(5)
C33 C34 Fe3 70.2(3)
C35 C34 Fe3 69.2(3)
C33 C34 H34A 126.0
C35 C34 H34A 126.0
Fe3 C34 H34A 126.0
C36 C35 C34 108.6(6)
C36 C35 Fe3 69.9(3)
C34 C35 Fe3 70.3(3)
C36 C35 H35A 125.7
C34 C35 H35A 125.7
Fe3 C35 H35A 125.7
C35 C36 C32 107.4(5)
C35 C36 Fe3 69.5(3)
C32 C36 Fe3 70.2(3)
C35 C36 H36A 126.3
C32 C36 H36A 126.3
Fe3 C36 H36A 126.3
Cl1 C37 Cl2 110.4(6)
Cl1 C37 H37A 109.6
Cl2 C37 H37A 109.6
Cl1 C37 H37B 109.6
Cl2 C37 H37B 109.6
H37A C37 H37B 108.1

loop_
_geom_bond_atom_site_label_1
_geom_bond_atom_site_label_2
_geom_bond_distance
Br1 C1 1.902(4)
Br2 C2 1.896(4)
Fe1 C11 2.034(5)
Fe1 C16 2.041(5)
Fe1 C10 2.046(5)
Fe1 C15 2.047(5)
Fe1 C12 2.050(5)
Fe1 C9 2.051(5)
Fe1 C13 2.054(5)
Fe1 C14 2.055(6)
Fe1 C8 2.063(5)
Fe1 C7 2.078(4)
Fe2 C23 2.044(5)
Fe2 C25 2.046(5)
Fe2 C19 2.048(5)
Fe2 C18 2.049(4)
Fe2 C26 2.049(5)
Fe2 C20 2.052(5)
Fe2 C22 2.053(5)
Fe2 C24 2.053(5)
Fe2 C21 2.054(5)
Fe2 C17 2.070(4)
Fe3 C35 2.035(5)
Fe3 C31 2.040(5)
Fe3 C36 2.041(5)
Fe3 C29 2.046(6)
Fe3 C30 2.047(5)
Fe3 C28 2.048(5)
Fe3 C34 2.050(6)
Fe3 C32 2.052(5)
Fe3 C27 2.057(5)
Fe3 C33 2.057(6)
C1 C2 1.396(6)
C1 C6 1.396(6)
C2 C3 1.431(6)
C3 C4 1.439(6)
C3 C7 1.5078(19)
C4 C5 1.392(6)
C4 C17 1.487(6)
C5 C6 1.378(6)
C5 H5A 0.9500
C6 C27 1.497(6)
C7 C8 1.366(6)
C7 C11 1.440(6)
C8 C9 1.419(7)
C8 H8A 1.0000
C9 C10 1.434(7)
C9 H9A 1.0000
C10 C11 1.425(7)
C10 H10A 1.0000
C11 H11A 1.0000
C12 C13 1.407(8)
C12 C16 1.413(8)
C12 H12A 1.0000
C13 C14 1.425(8)
C13 H13A 1.0000
C14 C15 1.413(8)
C14 H14A 1.0000
C15 C16 1.437(8)
C15 H15A 1.0000
C16 H16A 1.0000
C17 C18 1.424(6)
C17 C21 1.437(6)
C18 C19 1.418(7)
C18 H18A 1.0000
C19 C20 1.426(7)
C19 H19A 1.0000
C20 C21 1.420(7)
C20 H20A 1.0000
C21 H21A 1.0000
C22 C23 1.417(7)
C22 C26 1.421(8)
C22 H22A 1.0000
C23 C24 1.426(7)
C23 H23A 1.0000
C24 C25 1.427(8)
C24 H24A 1.0000
C25 C26 1.420(8)
C25 H25A 1.0000
C26 H26A 1.0000
C27 C31 1.421(7)
C27 C28 1.436(7)
C28 C29 1.425(7)
C28 H28A 1.0000
C29 C30 1.421(8)
C29 H29A 1.0000
C30 C31 1.421(7)
C30 H30A 1.0000
C31 H31A 1.0000
C32 C36 1.415(8)
C32 C33 1.418(8)
C32 H32A 1.0000
C33 C34 1.412(9)
C33 H33A 1.0000
C34 C35 1.415(9)
C34 H34A 1.0000
C35 C36 1.412(9)
C35 H35A 1.0000
C36 H36A 1.0000
C37 Cl1 1.749(9)
C37 Cl2 1.756(9)
C37 H37A 0.9900
C37 H37B 0.9900

loop_
_geom_torsion_atom_site_label_1
_geom_torsion_atom_site_label_2
_geom_torsion_atom_site_label_3
_geom_torsion_atom_site_label_4
_geom_torsion
C6 C1 C2 C3 -3.2(7)
Br1 C1 C2 C3 178.4(3)
C6 C1 C2 Br2 174.9(3)
Br1 C1 C2 Br2 -3.5(5)
C1 C2 C3 C4 6.7(6)
Br2 C2 C3 C4 -171.4(3)
C1 C2 C3 C7 -174.2(4)
Br2 C2 C3 C7 7.7(6)
C2 C3 C4 C5 -5.2(6)
C7 C3 C4 C5 175.7(4)
C2 C3 C4 C17 175.3(4)
C7 C3 C4 C17 -3.8(6)
C3 C4 C5 C6 0.2(7)
C17 C4 C5 C6 179.7(4)
C4 C5 C6 C1 3.6(7)
C4 C5 C6 C27 176.5(4)
C2 C1 C6 C5 -2.1(7)
Br1 C1 C6 C5 176.3(3)
C2 C1 C6 C27 -175.0(4)
Br1 C1 C6 C27 3.4(6)
C2 C3 C7 C8 -44.5(7)
C4 C3 C7 C8 134.6(5)
C2 C3 C7 C11 137.9(4)
C4 C3 C7 C11 -43.0(6)
C2 C3 C7 Fe1 53.3(6)
C4 C3 C7 Fe1 -127.7(4)
C11 Fe1 C7 C8 -122.5(4)
C16 Fe1 C7 C8 -152.6(5)
C10 Fe1 C7 C8 -83.0(3)
C15 Fe1 C7 C8 34.0(7)
C12 Fe1 C7 C8 164.7(3)
C9 Fe1 C7 C8 -38.3(3)
C13 Fe1 C7 C8 121.0(3)
C14 Fe1 C7 C8 76.8(3)
C16 Fe1 C7 C11 -30.1(6)
C10 Fe1 C7 C11 39.5(3)
C15 Fe1 C7 C11 156.5(6)
C12 Fe1 C7 C11 -72.8(3)
C9 Fe1 C7 C11 84.2(3)
C13 Fe1 C7 C11 -116.5(3)
C14 Fe1 C7 C11 -160.7(3)
C8 Fe1 C7 C11 122.5(4)
C11 Fe1 C7 C3 110.5(5)
C16 Fe1 C7 C3 80.3(7)
C10 Fe1 C7 C3 149.9(4)
C15 Fe1 C7 C3 -93.0(7)
C12 Fe1 C7 C3 37.6(5)
C9 Fe1 C7 C3 -165.3(4)
C13 Fe1 C7 C3 -6.1(4)
C14 Fe1 C7 C3 -50.2(5)
C8 Fe1 C7 C3 -127.0(5)
C11 C7 C8 C9 3.6(5)
C3 C7 C8 C9 -174.2(4)
Fe1 C7 C8 C9 59.7(3)
C11 C7 C8 Fe1 -56.2(3)
C3 C7 C8 Fe1 126.0(5)
C11 Fe1 C8 C7 36.5(3)
C16 Fe1 C8 C7 153.6(5)
C10 Fe1 C8 C7 80.7(3)
C15 Fe1 C8 C7 -166.6(3)
C12 Fe1 C8 C7 -41.1(8)
C9 Fe1 C8 C7 118.8(4)
C13 Fe1 C8 C7 -80.3(3)
C14 Fe1 C8 C7 -123.4(3)
C11 Fe1 C8 C9 -82.2(3)
C16 Fe1 C8 C9 34.8(7)
C10 Fe1 C8 C9 -38.0(3)
C15 Fe1 C8 C9 74.7(4)
C12 Fe1 C8 C9 -159.9(6)
C13 Fe1 C8 C9 160.9(3)
C14 Fe1 C8 C9 117.9(3)
C7 Fe1 C8 C9 -118.8(4)
C7 C8 C9 C10 -1.7(6)
Fe1 C8 C9 C10 59.3(4)
C7 C8 C9 Fe1 -61.0(3)
C11 Fe1 C9 C8 81.1(3)
C16 Fe1 C9 C8 -165.7(3)
C10 Fe1 C9 C8 119.1(4)
C15 Fe1 C9 C8 -123.3(3)
C12 Fe1 C9 C8 163.5(5)
C13 Fe1 C9 C8 -53.5(8)
C14 Fe1 C9 C8 -82.7(4)
C7 Fe1 C9 C8 36.6(3)
C11 Fe1 C9 C10 -38.1(3)
C16 Fe1 C9 C10 75.1(4)
C15 Fe1 C9 C10 117.5(3)
C12 Fe1 C9 C10 44.4(7)
C13 Fe1 C9 C10 -172.6(6)
C14 Fe1 C9 C10 158.2(3)
C8 Fe1 C9 C10 -119.1(4)
C7 Fe1 C9 C10 -82.5(3)
C8 C9 C10 C11 -0.8(6)
Fe1 C9 C10 C11 59.1(3)
C8 C9 C10 Fe1 -59.9(4)
C16 Fe1 C10 C11 120.2(3)
C15 Fe1 C10 C11 161.3(3)
C12 Fe1 C10 C11 80.0(3)
C9 Fe1 C10 C11 -118.7(4)
C13 Fe1 C10 C11 54.8(7)
C14 Fe1 C10 C11 -173.1(5)
C8 Fe1 C10 C11 -81.2(3)
C7 Fe1 C10 C11 -39.6(3)
C11 Fe1 C10 C9 118.7(4)
C16 Fe1 C10 C9 -121.1(3)
C15 Fe1 C10 C9 -80.0(4)
C12 Fe1 C10 C9 -161.3(3)
C13 Fe1 C10 C9 173.6(5)
C14 Fe1 C10 C9 -54.4(7)
C8 Fe1 C10 C9 37.5(3)
C7 Fe1 C10 C9 79.2(3)
C9 C10 C11 C7 2.9(5)
Fe1 C10 C11 C7 62.3(3)
C9 C10 C11 Fe1 -59.4(3)
C8 C7 C11 C10 -4.0(5)
C3 C7 C11 C10 174.1(4)
Fe1 C7 C11 C10 -61.6(3)
C8 C7 C11 Fe1 57.5(3)
C3 C7 C11 Fe1 -124.4(4)
C16 Fe1 C11 C10 -75.9(3)
C15 Fe1 C11 C10 -43.8(6)
C12 Fe1 C11 C10 -117.7(3)
C9 Fe1 C11 C10 38.1(3)
C13 Fe1 C11 C10 -158.2(3)
C14 Fe1 C11 C10 171.8(6)
C8 Fe1 C11 C10 81.7(3)
C7 Fe1 C11 C10 116.1(4)
C16 Fe1 C11 C7 168.0(3)
C10 Fe1 C11 C7 -116.1(4)
C15 Fe1 C11 C7 -159.9(5)
C12 Fe1 C11 C7 126.2(3)
C9 Fe1 C11 C7 -78.0(3)
C13 Fe1 C11 C7 85.7(3)
C14 Fe1 C11 C7 55.7(7)
C8 Fe1 C11 C7 -34.4(2)
C11 Fe1 C12 C13 -123.3(3)
C16 Fe1 C12 C13 119.6(5)
C10 Fe1 C12 C13 -165.6(3)
C15 Fe1 C12 C13 81.2(4)
C9 Fe1 C12 C13 162.2(5)
C14 Fe1 C12 C13 37.6(3)
C8 Fe1 C12 C13 -52.1(8)
C7 Fe1 C12 C13 -82.5(4)
C11 Fe1 C12 C16 117.1(3)
C10 Fe1 C12 C16 74.8(4)
C15 Fe1 C12 C16 -38.4(4)
C9 Fe1 C12 C16 42.6(7)
C13 Fe1 C12 C16 -119.6(5)
C14 Fe1 C12 C16 -82.0(4)
C8 Fe1 C12 C16 -171.7(6)
C7 Fe1 C12 C16 158.0(3)
C16 C12 C13 C14 -0.2(6)
Fe1 C12 C13 C14 -59.3(4)
C16 C12 C13 Fe1 59.1(4)
C11 Fe1 C13 C12 74.8(4)
C16 Fe1 C13 C12 -37.5(3)
C10 Fe1 C13 C12 34.6(7)
C15 Fe1 C13 C12 -82.0(4)
C9 Fe1 C13 C12 -158.3(6)
C14 Fe1 C13 C12 -119.5(5)
C8 Fe1 C13 C12 161.4(3)
C7 Fe1 C13 C12 119.8(3)
C11 Fe1 C13 C14 -165.7(3)
C16 Fe1 C13 C14 82.0(4)
C10 Fe1 C13 C14 154.2(5)
C15 Fe1 C13 C14 37.5(3)
C12 Fe1 C13 C14 119.5(5)
C9 Fe1 C13 C14 -38.8(8)
C8 Fe1 C13 C14 -79.1(4)
C7 Fe1 C13 C14 -120.7(3)
C12 C13 C14 C15 0.1(6)
Fe1 C13 C14 C15 -59.2(4)
C12 C13 C14 Fe1 59.3(4)
C11 Fe1 C14 C15 158.9(6)
C16 Fe1 C14 C15 38.3(3)
C10 Fe1 C14 C15 -35.3(8)
C12 Fe1 C14 C15 82.0(4)
C9 Fe1 C14 C15 -75.0(4)
C13 Fe1 C14 C15 119.2(5)
C8 Fe1 C14 C15 -118.3(4)
C7 Fe1 C14 C15 -158.7(3)
C11 Fe1 C14 C13 39.7(8)
C16 Fe1 C14 C13 -80.9(4)
C10 Fe1 C14 C13 -154.5(5)
C15 Fe1 C14 C13 -119.2(5)
C12 Fe1 C14 C13 -37.2(3)
C9 Fe1 C14 C13 165.8(3)
C8 Fe1 C14 C13 122.4(3)
C7 Fe1 C14 C13 82.1(4)
C13 C14 C15 C16 0.0(6)
Fe1 C14 C15 C16 -59.3(4)
C13 C14 C15 Fe1 59.3(4)
C11 Fe1 C15 C14 -163.2(5)
C16 Fe1 C15 C14 -118.8(5)
C10 Fe1 C15 C14 165.2(3)
C12 Fe1 C15 C14 -81.1(4)
C9 Fe1 C15 C14 122.9(4)
C13 Fe1 C15 C14 -37.8(4)
C8 Fe1 C15 C14 82.3(4)
C7 Fe1 C15 C14 57.5(7)
C11 Fe1 C15 C16 -44.3(7)
C10 Fe1 C15 C16 -76.0(4)
C12 Fe1 C15 C16 37.7(3)
C9 Fe1 C15 C16 -118.2(3)
C13 Fe1 C15 C16 81.1(4)
C14 Fe1 C15 C16 118.8(5)
C8 Fe1 C15 C16 -158.8(3)
C7 Fe1 C15 C16 176.4(5)
C13 C12 C16 C15 0.2(6)
Fe1 C12 C16 C15 59.7(4)
C13 C12 C16 Fe1 -59.5(4)
C14 C15 C16 C12 -0.2(6)
Fe1 C15 C16 C12 -60.1(4)
C14 C15 C16 Fe1 59.9(4)
C11 Fe1 C16 C12 -80.2(4)
C10 Fe1 C16 C12 -121.1(4)
C15 Fe1 C16 C12 118.6(5)
C9 Fe1 C16 C12 -161.9(3)
C13 Fe1 C16 C12 37.2(3)
C14 Fe1 C16 C12 81.1(4)
C8 Fe1 C16 C12 172.7(5)
C7 Fe1 C16 C12 -57.9(7)
C11 Fe1 C16 C15 161.1(3)
C10 Fe1 C16 C15 120.3(3)
C12 Fe1 C16 C15 -118.6(5)
C9 Fe1 C16 C15 79.5(4)
C13 Fe1 C16 C15 -81.4(4)
C14 Fe1 C16 C15 -37.5(3)
C8 Fe1 C16 C15 54.0(7)
C7 Fe1 C16 C15 -176.5(4)
C5 C4 C17 C18 133.1(5)
C3 C4 C17 C18 -47.4(6)
C5 C4 C17 C21 -52.1(6)
C3 C4 C17 C21 127.5(5)
C5 C4 C17 Fe2 39.2(6)
C3 C4 C17 Fe2 -141.2(4)
C23 Fe2 C17 C18 -39.2(7)
C25 Fe2 C17 C18 -161.9(3)
C19 Fe2 C17 C18 37.4(3)
C26 Fe2 C17 C18 -119.0(3)
C20 Fe2 C17 C18 81.4(3)
C22 Fe2 C17 C18 -76.4(3)
C24 Fe2 C17 C18 160.7(5)
C21 Fe2 C17 C18 119.2(4)
C23 Fe2 C17 C21 -158.4(5)
C25 Fe2 C17 C21 79.0(3)
C19 Fe2 C17 C21 -81.8(3)
C18 Fe2 C17 C21 -119.2(4)
C26 Fe2 C17 C21 121.9(3)
C20 Fe2 C17 C21 -37.8(3)
C22 Fe2 C17 C21 164.5(3)
C24 Fe2 C17 C21 41.5(6)
C23 Fe2 C17 C4 83.1(7)
C25 Fe2 C17 C4 -39.5(5)
C19 Fe2 C17 C4 159.7(5)
C18 Fe2 C17 C4 122.3(5)
C26 Fe2 C17 C4 3.4(5)
C20 Fe2 C17 C4 -156.3(5)
C22 Fe2 C17 C4 46.0(5)
C24 Fe2 C17 C4 -76.9(7)
C21 Fe2 C17 C4 -118.5(5)
C21 C17 C18 C19 -0.9(5)
C4 C17 C18 C19 174.7(4)
Fe2 C17 C18 C19 -59.5(3)
C21 C17 C18 Fe2 58.6(3)
C4 C17 C18 Fe2 -125.8(5)
C23 Fe2 C18 C19 -75.3(3)
C25 Fe2 C18 C19 166.6(6)
C26 Fe2 C18 C19 -159.4(3)
C20 Fe2 C18 C19 38.0(3)
C22 Fe2 C18 C19 -117.3(3)
C24 Fe2 C18 C19 -41.0(7)
C21 Fe2 C18 C19 81.8(3)
C17 Fe2 C18 C19 119.6(4)
C23 Fe2 C18 C17 165.1(3)
C25 Fe2 C18 C17 47.0(7)
C19 Fe2 C18 C17 -119.6(4)
C26 Fe2 C18 C17 81.0(3)
C20 Fe2 C18 C17 -81.6(3)
C22 Fe2 C18 C17 123.0(3)
C24 Fe2 C18 C17 -160.6(5)
C21 Fe2 C18 C17 -37.9(3)
C17 C18 C19 C20 0.2(5)
Fe2 C18 C19 C20 -59.7(3)
C17 C18 C19 Fe2 60.0(3)
C23 Fe2 C19 C18 122.4(3)
C25 Fe2 C19 C18 -166.6(5)
C26 Fe2 C19 C18 51.0(6)
C20 Fe2 C19 C18 -118.7(4)
C22 Fe2 C19 C18 81.2(3)
C24 Fe2 C19 C18 163.7(3)
C21 Fe2 C19 C18 -81.4(3)
C17 Fe2 C19 C18 -37.4(3)
C23 Fe2 C19 C20 -118.9(3)
C25 Fe2 C19 C20 -47.9(7)
C18 Fe2 C19 C20 118.7(4)
C26 Fe2 C19 C20 169.7(5)
C22 Fe2 C19 C20 -160.1(3)
C24 Fe2 C19 C20 -77.6(3)
C21 Fe2 C19 C20 37.3(3)
C17 Fe2 C19 C20 81.4(3)
C18 C19 C20 C21 0.5(5)
Fe2 C19 C20 C21 -59.2(3)
C18 C19 C20 Fe2 59.7(3)
C23 Fe2 C20 C21 -161.9(3)
C25 Fe2 C20 C21 -78.7(3)
C19 Fe2 C20 C21 119.7(4)
C18 Fe2 C20 C21 81.8(3)
C26 Fe2 C20 C21 -48.5(7)
C22 Fe2 C20 C21 166.7(4)
C24 Fe2 C20 C21 -120.0(3)
C17 Fe2 C20 C21 38.1(3)
C23 Fe2 C20 C19 78.4(3)
C25 Fe2 C20 C19 161.6(3)
C18 Fe2 C20 C19 -37.9(3)
C26 Fe2 C20 C19 -168.2(6)
C22 Fe2 C20 C19 47.0(6)
C24 Fe2 C20 C19 120.4(3)
C21 Fe2 C20 C19 -119.7(4)
C17 Fe2 C20 C19 -81.6(3)
C19 C20 C21 C17 -1.0(5)
Fe2 C20 C21 C17 -60.0(3)
C19 C20 C21 Fe2 59.0(3)
C18 C17 C21 C20 1.1(5)
C4 C17 C21 C20 -174.6(4)
Fe2 C17 C21 C20 59.7(3)
C18 C17 C21 Fe2 -58.6(3)
C4 C17 C21 Fe2 125.7(4)
C23 Fe2 C21 C20 42.6(6)
C25 Fe2 C21 C20 120.6(3)
C19 Fe2 C21 C20 -37.5(3)
C18 Fe2 C21 C20 -81.2(3)
C26 Fe2 C21 C20 162.5(3)
C22 Fe2 C21 C20 -163.1(6)
C24 Fe2 C21 C20 77.8(3)
C17 Fe2 C21 C20 -118.8(4)
C23 Fe2 C21 C17 161.4(4)
C25 Fe2 C21 C17 -120.6(3)
C19 Fe2 C21 C17 81.3(3)
C18 Fe2 C21 C17 37.6(3)
C26 Fe2 C21 C17 -78.8(3)
C20 Fe2 C21 C17 118.8(4)
C22 Fe2 C21 C17 -44.3(7)
C24 Fe2 C21 C17 -163.5(3)
C25 Fe2 C22 C23 -81.8(3)
C19 Fe2 C22 C23 77.5(3)
C18 Fe2 C22 C23 119.9(3)
C26 Fe2 C22 C23 -119.5(4)
C20 Fe2 C22 C23 43.6(6)
C24 Fe2 C22 C23 -37.8(3)
C21 Fe2 C22 C23 -164.7(5)
C17 Fe2 C22 C23 161.5(3)
C23 Fe2 C22 C26 119.5(4)
C25 Fe2 C22 C26 37.7(3)
C19 Fe2 C22 C26 -163.0(3)
C18 Fe2 C22 C26 -120.6(3)
C20 Fe2 C22 C26 163.1(5)
C24 Fe2 C22 C26 81.7(3)
C21 Fe2 C22 C26 -45.2(7)
C17 Fe2 C22 C26 -79.0(4)
C26 C22 C23 C24 0.7(6)
Fe2 C22 C23 C24 59.7(3)
C26 C22 C23 Fe2 -59.1(3)
C25 Fe2 C23 C22 81.4(3)
C19 Fe2 C23 C22 -119.8(3)
C18 Fe2 C23 C22 -79.0(3)
C26 Fe2 C23 C22 37.5(3)
C20 Fe2 C23 C22 -161.4(3)
C24 Fe2 C23 C22 119.3(4)
C21 Fe2 C23 C22 167.9(4)
C17 Fe2 C23 C22 -49.7(7)
C25 Fe2 C23 C24 -37.9(3)
C19 Fe2 C23 C24 121.0(3)
C18 Fe2 C23 C24 161.7(3)
C26 Fe2 C23 C24 -81.7(3)
C20 Fe2 C23 C24 79.3(3)
C22 Fe2 C23 C24 -119.3(4)
C21 Fe2 C23 C24 48.6(6)
C17 Fe2 C23 C24 -169.0(5)
C22 C23 C24 C25 -0.7(6)
Fe2 C23 C24 C25 59.1(3)
C22 C23 C24 Fe2 -59.8(3)
C25 Fe2 C24 C23 118.9(5)
C19 Fe2 C24 C23 -76.7(3)
C18 Fe2 C24 C23 -46.5(7)
C26 Fe2 C24 C23 81.3(3)
C20 Fe2 C24 C23 -118.3(3)
C22 Fe2 C24 C23 37.5(3)
C21 Fe2 C24 C23 -159.7(3)
C17 Fe2 C24 C23 169.7(5)
C23 Fe2 C24 C25 -118.9(5)
C19 Fe2 C24 C25 164.4(3)
C18 Fe2 C24 C25 -165.4(5)
C26 Fe2 C24 C25 -37.6(3)
C20 Fe2 C24 C25 122.8(3)
C22 Fe2 C24 C25 -81.4(4)
C21 Fe2 C24 C25 81.4(4)
C17 Fe2 C24 C25 50.8(7)
C23 C24 C25 C26 0.5(6)
Fe2 C24 C25 C26 59.5(4)
C23 C24 C25 Fe2 -59.1(3)
C23 Fe2 C25 C26 -81.4(3)
C19 Fe2 C25 C26 -159.2(5)
C18 Fe2 C25 C26 45.8(7)
C20 Fe2 C25 C26 165.2(3)
C22 Fe2 C25 C26 -37.7(3)
C24 Fe2 C25 C26 -119.3(5)
C21 Fe2 C25 C26 123.1(3)
C17 Fe2 C25 C26 80.6(4)
C23 Fe2 C25 C24 37.9(3)
C19 Fe2 C25 C24 -40.0(7)
C18 Fe2 C25 C24 165.1(5)
C26 Fe2 C25 C24 119.3(5)
C20 Fe2 C25 C24 -75.5(4)
C22 Fe2 C25 C24 81.6(3)
C21 Fe2 C25 C24 -117.6(3)
C17 Fe2 C25 C24 -160.1(3)
C24 C25 C26 C22 -0.1(6)
Fe2 C25 C26 C22 59.5(3)
C24 C25 C26 Fe2 -59.6(4)
C23 C22 C26 C25 -0.4(6)
Fe2 C22 C26 C25 -59.4(4)
C23 C22 C26 Fe2 59.0(3)
C23 Fe2 C26 C25 81.7(3)
C19 Fe2 C26 C25 160.6(5)
C18 Fe2 C26 C25 -162.3(3)
C20 Fe2 C26 C25 -40.2(7)
C22 Fe2 C26 C25 119.2(4)
C24 Fe2 C26 C25 37.8(3)
C21 Fe2 C26 C25 -76.7(4)
C17 Fe2 C26 C25 -119.5(3)
C23 Fe2 C26 C22 -37.4(3)
C25 Fe2 C26 C22 -119.2(4)
C19 Fe2 C26 C22 41.4(7)
C18 Fe2 C26 C22 78.5(3)
C20 Fe2 C26 C22 -159.4(5)
C24 Fe2 C26 C22 -81.4(3)
C21 Fe2 C26 C22 164.1(3)
C17 Fe2 C26 C22 121.3(3)
C5 C6 C27 C31 130.0(5)
C1 C6 C27 C31 -57.4(7)
C5 C6 C27 C28 -57.2(6)
C1 C6 C27 C28 115.3(5)
C5 C6 C27 Fe3 34.2(7)
C1 C6 C27 Fe3 -153.2(4)
C35 Fe3 C27 C31 157.7(7)
C36 Fe3 C27 C31 -37.7(7)
C29 Fe3 C27 C31 81.8(3)
C30 Fe3 C27 C31 37.9(3)
C28 Fe3 C27 C31 119.4(4)
C34 Fe3 C27 C31 -163.2(3)
C32 Fe3 C27 C31 -77.3(4)
C33 Fe3 C27 C31 -120.5(3)
C35 Fe3 C27 C28 38.3(8)
C31 Fe3 C27 C28 -119.4(4)
C36 Fe3 C27 C28 -157.0(6)
C29 Fe3 C27 C28 -37.6(3)
C30 Fe3 C27 C28 -81.4(3)
C34 Fe3 C27 C28 77.4(4)
C32 Fe3 C27 C28 163.3(3)
C33 Fe3 C27 C28 120.2(3)
C35 Fe3 C27 C6 -78.8(8)
C31 Fe3 C27 C6 123.5(6)
C36 Fe3 C27 C6 85.8(7)
C29 Fe3 C27 C6 -154.8(5)
C30 Fe3 C27 C6 161.4(5)
C28 Fe3 C27 C6 -117.1(6)
C34 Fe3 C27 C6 -39.7(6)
C32 Fe3 C27 C6 46.2(5)
C33 Fe3 C27 C6 3.0(5)
C31 C27 C28 C29 0.6(6)
C6 C27 C28 C29 -173.4(4)
Fe3 C27 C28 C29 59.2(4)
C31 C27 C28 Fe3 -58.6(3)
C6 C27 C28 Fe3 127.4(4)
C35 Fe3 C28 C29 74.9(4)
C31 Fe3 C28 C29 -81.9(3)
C36 Fe3 C28 C29 38.8(7)
C30 Fe3 C28 C29 -38.0(3)
C34 Fe3 C28 C29 117.6(4)
C32 Fe3 C28 C29 -166.0(6)
C27 Fe3 C28 C29 -119.4(4)
C33 Fe3 C28 C29 159.4(3)
C35 Fe3 C28 C27 -165.7(3)
C31 Fe3 C28 C27 37.5(3)
C36 Fe3 C28 C27 158.2(5)
C29 Fe3 C28 C27 119.4(4)
C30 Fe3 C28 C27 81.4(3)
C34 Fe3 C28 C27 -123.0(3)
C32 Fe3 C28 C27 -46.7(8)
C33 Fe3 C28 C27 -81.3(4)
C27 C28 C29 C30 0.3(6)
Fe3 C28 C29 C30 59.7(4)
C27 C28 C29 Fe3 -59.4(3)
C35 Fe3 C29 C30 118.8(3)
C31 Fe3 C29 C30 -37.2(3)
C36 Fe3 C29 C30 77.5(4)
C28 Fe3 C29 C30 -118.7(4)
C34 Fe3 C29 C30 159.5(3)
C32 Fe3 C29 C30 49.7(7)
C27 Fe3 C29 C30 -80.9(3)
C33 Fe3 C29 C30 -173.2(5)
C35 Fe3 C29 C28 -122.6(3)
C31 Fe3 C29 C28 81.5(3)
C36 Fe3 C29 C28 -163.8(3)
C30 Fe3 C29 C28 118.7(4)
C34 Fe3 C29 C28 -81.8(4)
C32 Fe3 C29 C28 168.3(5)
C27 Fe3 C29 C28 37.8(3)
C33 Fe3 C29 C28 -54.5(7)
C28 C29 C30 C31 -1.1(6)
Fe3 C29 C30 C31 58.6(4)
C28 C29 C30 Fe3 -59.7(4)
C35 Fe3 C30 C31 161.8(3)
C36 Fe3 C30 C31 120.7(3)
C29 Fe3 C30 C31 -120.2(4)
C28 Fe3 C30 C31 -82.1(3)
C34 Fe3 C30 C31 -169.4(5)
C32 Fe3 C30 C31 80.3(4)
C27 Fe3 C30 C31 -37.8(3)
C33 Fe3 C30 C31 52.8(7)
C35 Fe3 C30 C29 -78.1(4)
C31 Fe3 C30 C29 120.2(4)
C36 Fe3 C30 C29 -119.2(3)
C28 Fe3 C30 C29 38.1(3)
C34 Fe3 C30 C29 -49.3(7)
C32 Fe3 C30 C29 -159.5(3)
C27 Fe3 C30 C29 82.3(3)
C33 Fe3 C30 C29 173.0(6)
C29 C30 C31 C27 1.5(6)
Fe3 C30 C31 C27 60.2(3)
C29 C30 C31 Fe3 -58.7(4)
C28 C27 C31 C30 -1.3(6)
C6 C27 C31 C30 172.4(5)
Fe3 C27 C31 C30 -60.0(4)
C28 C27 C31 Fe3 58.7(3)
C6 C27 C31 Fe3 -127.7(5)
C35 Fe3 C31 C30 -42.6(7)
C36 Fe3 C31 C30 -76.3(4)
C29 Fe3 C31 C30 37.2(3)
C28 Fe3 C31 C30 81.0(3)
C34 Fe3 C31 C30 166.9(7)
C32 Fe3 C31 C30 -118.8(3)
C27 Fe3 C31 C30 118.9(4)
C33 Fe3 C31 C30 -160.4(3)
C35 Fe3 C31 C27 -161.5(6)
C36 Fe3 C31 C27 164.9(3)
C29 Fe3 C31 C27 -81.7(3)
C30 Fe3 C31 C27 -118.9(4)
C28 Fe3 C31 C27 -37.8(3)
C34 Fe3 C31 C27 48.0(8)
C32 Fe3 C31 C27 122.3(3)
C33 Fe3 C31 C27 80.8(4)
C35 Fe3 C32 C36 -38.2(4)
C31 Fe3 C32 C36 117.0(4)
C29 Fe3 C32 C36 38.4(8)
C30 Fe3 C32 C36 74.4(4)
C28 Fe3 C32 C36 -165.6(6)
C34 Fe3 C32 C36 -82.2(4)
C27 Fe3 C32 C36 159.0(3)
C33 Fe3 C32 C36 -119.8(5)
C35 Fe3 C32 C33 81.6(4)
C31 Fe3 C32 C33 -123.2(3)
C36 Fe3 C32 C33 119.8(5)
C29 Fe3 C32 C33 158.2(5)
C30 Fe3 C32 C33 -165.8(3)
C28 Fe3 C32 C33 -45.8(8)
C34 Fe3 C32 C33 37.6(3)
C27 Fe3 C32 C33 -81.3(4)
C36 C32 C33 C34 -0.6(6)
Fe3 C32 C33 C34 -59.4(4)
C36 C32 C33 Fe3 58.9(4)
C35 Fe3 C33 C34 37.8(4)
C31 Fe3 C33 C34 -164.6(3)
C36 Fe3 C33 C34 81.6(4)
C29 Fe3 C33 C34 -37.0(7)
C30 Fe3 C33 C34 155.9(6)
C28 Fe3 C33 C34 -77.5(4)
C32 Fe3 C33 C34 119.0(5)
C27 Fe3 C33 C34 -121.3(3)
C35 Fe3 C33 C32 -81.2(4)
C31 Fe3 C33 C32 76.4(4)
C36 Fe3 C33 C32 -37.3(3)
C29 Fe3 C33 C32 -156.0(6)
C30 Fe3 C33 C32 36.9(8)
C28 Fe3 C33 C32 163.5(3)
C34 Fe3 C33 C32 -119.0(5)
C27 Fe3 C33 C32 119.7(3)
C32 C33 C34 C35 0.3(7)
Fe3 C33 C34 C35 -59.1(4)
C32 C33 C34 Fe3 59.4(4)
C35 Fe3 C34 C33 -119.1(5)
C31 Fe3 C34 C33 43.3(9)
C36 Fe3 C34 C33 -81.6(4)
C29 Fe3 C34 C33 165.4(3)
C30 Fe3 C34 C33 -158.9(5)
C28 Fe3 C34 C33 122.3(3)
C32 Fe3 C34 C33 -37.8(3)
C27 Fe3 C34 C33 79.8(4)
C31 Fe3 C34 C35 162.4(6)
C36 Fe3 C34 C35 37.6(4)
C29 Fe3 C34 C35 -75.5(4)
C30 Fe3 C34 C35 -39.8(8)
C28 Fe3 C34 C35 -118.5(4)
C32 Fe3 C34 C35 81.4(4)
C27 Fe3 C34 C35 -161.1(4)
C33 Fe3 C34 C35 119.1(5)
C33 C34 C35 C36 0.0(7)
Fe3 C34 C35 C36 -59.7(4)
C33 C34 C35 Fe3 59.7(4)
C31 Fe3 C35 C36 -46.8(8)
C29 Fe3 C35 C36 -118.9(4)
C30 Fe3 C35 C36 -77.5(4)
C28 Fe3 C35 C36 -159.7(3)
C34 Fe3 C35 C36 119.4(6)
C32 Fe3 C35 C36 38.1(4)
C27 Fe3 C35 C36 171.4(6)
C33 Fe3 C35 C36 81.9(4)
C31 Fe3 C35 C34 -166.1(5)
C36 Fe3 C35 C34 -119.4(6)
C29 Fe3 C35 C34 121.8(4)
C30 Fe3 C35 C34 163.1(4)
C28 Fe3 C35 C34 80.9(4)
C32 Fe3 C35 C34 -81.3(4)
C27 Fe3 C35 C34 52.0(9)
C33 Fe3 C35 C34 -37.5(4)
C34 C35 C36 C32 -0.4(7)
Fe3 C35 C36 C32 -60.3(4)
C34 C35 C36 Fe3 59.9(4)
C33 C32 C36 C35 0.6(6)
Fe3 C32 C36 C35 59.8(4)
C33 C32 C36 Fe3 -59.3(4)
C31 Fe3 C36 C35 160.1(4)
C29 Fe3 C36 C35 77.9(4)
C30 Fe3 C36 C35 119.1(4)
C28 Fe3 C36 C35 49.6(7)
C34 Fe3 C36 C35 -37.5(4)
C32 Fe3 C36 C35 -118.3(5)
C27 Fe3 C36 C35 -172.2(5)
C33 Fe3 C36 C35 -81.0(4)
C35 Fe3 C36 C32 118.3(5)
C31 Fe3 C36 C32 -81.6(4)
C29 Fe3 C36 C32 -163.8(3)
C30 Fe3 C36 C32 -122.6(4)
C28 Fe3 C36 C32 167.9(5)
C34 Fe3 C36 C32 80.7(4)
C27 Fe3 C36 C32 -53.9(7)
C33 Fe3 C36 C32 37.3(4)
